data_4332078
loop_
_publ_author_name
'Mizoguchi, Hiroshi'
'Gray, Danielle'
'Huang, Fu Qiang'
'Ibers, James A.'

_publ_section_title
;
 Structures and Bonding in K0.91U1.79S6and KU2Se6
;
_journal_issue 8
_journal_name_full 'Inorganic Chemistry'
_journal_page_first 3307
_journal_page_last 3311
_journal_paper_doi 10.1021/ic052140l
_journal_volume 45
_journal_year 2006
_chemical_formula_sum 'K Se6 U2'
_chemical_formula_weight 988.92
_chemical_name_systematic 'potassium diuranium hexaselenide'
_space_group_IT_number 71
_symmetry_cell_setting orthorhombic
_symmetry_space_group_name_Hall '-I 2 2'
_symmetry_space_group_name_H-M 'I m m m'
_atom_sites_solution_primary direct
_atom_sites_solution_secondary difmap
_audit_creation_method SHELXL-97
_cell_angle_alpha 90.00
_cell_angle_beta 90.00
_cell_angle_gamma 90.00
_cell_formula_units_Z 2
_cell_length_a 4.0586(6)
_cell_length_b 5.5578(8)
_cell_length_c 21.683(3)
_cell_measurement_reflns_used 2610
_cell_measurement_temperature 153(2)
_cell_measurement_theta_max 28.289
_cell_measurement_theta_min 3.760
_cell_volume 489.10(12)
_computing_cell_refinement 'SMART Version 5.054 (Bruker, 2000)'
_computing_data_collection 'SMART Version 5.054 (Bruker, 2000)'
_computing_data_reduction 'Saint-Plus version 6.45a (Bruker, 2003)'
_computing_molecular_graphics 'SHELXTL-97 (Sheldrick, 1997)'
_computing_publication_material 'SHELXTL-97 (Sheldrick, 1997)'
_computing_structure_refinement 'SHELXL-97 (Sheldrick, 1997)'
_computing_structure_solution 'SHELXS-97 (Sheldrick, 1990)'
_diffrn_ambient_temperature 153(2)
_diffrn_measured_fraction_theta_full 0.930
_diffrn_measured_fraction_theta_max 0.930
_diffrn_measurement_device_type 'Bruker Smart 1000 CCD'
_diffrn_measurement_method \w
_diffrn_radiation_monochromator graphite
_diffrn_radiation_source 'fine-focus sealed tube'
_diffrn_radiation_type MoK\a
_diffrn_radiation_wavelength 0.71073
_diffrn_reflns_av_R_equivalents 0.0248
_diffrn_reflns_av_sigmaI/netI 0.0140
_diffrn_reflns_limit_h_max 5
_diffrn_reflns_limit_h_min -5
_diffrn_reflns_limit_k_max 7
_diffrn_reflns_limit_k_min -7
_diffrn_reflns_limit_l_max 28
_diffrn_reflns_limit_l_min -28
_diffrn_reflns_number 2855
_diffrn_reflns_theta_full 28.56
_diffrn_reflns_theta_max 28.56
_diffrn_reflns_theta_min 1.88
_diffrn_standards_decay_% <2
_diffrn_standards_interval_count none
_diffrn_standards_interval_time none
_diffrn_standards_number none
_exptl_absorpt_coefficient_mu 55.738
_exptl_absorpt_correction_T_max 0.31462
_exptl_absorpt_correction_T_min 0.02622
_exptl_absorpt_correction_type numerical
_exptl_absorpt_process_details 'faces indexed'
_exptl_crystal_colour black
_exptl_crystal_density_diffrn 6.715
_exptl_crystal_density_meas ?
_exptl_crystal_density_method 'not measured'
_exptl_crystal_description 'platelike needle'
_exptl_crystal_F_000 814
_exptl_crystal_size_max 0.773
_exptl_crystal_size_mid 0.039
_exptl_crystal_size_min 0.016
_refine_diff_density_max 2.966
_refine_diff_density_min -1.965
_refine_diff_density_rms 0.382
_refine_ls_extinction_method none
_refine_ls_goodness_of_fit_ref 1.648
_refine_ls_matrix_type full
_refine_ls_number_parameters 18
_refine_ls_number_reflns 372
_refine_ls_number_restraints 0
_refine_ls_restrained_S_all 1.648
_refine_ls_R_factor_all 0.0206
_refine_ls_R_factor_gt 0.0204
_refine_ls_shift/su_max 0.042
_refine_ls_shift/su_mean 0.011
_refine_ls_structure_factor_coef Fsqd
_refine_ls_weighting_details 'calc w=1/[\s^2^(Fo^2^)+(0.0280P)^2^] where P=(Fo^2^+2Fc^2^)/3'
_refine_ls_weighting_scheme calc
_refine_ls_wR_factor_gt 0.0564
_refine_ls_wR_factor_ref 0.0564
_reflns_number_gt 369
_reflns_number_total 372
_reflns_threshold_expression >2sigma(I)
_cod_data_source_file ic052140lsup1.cif
_cod_data_source_block KU2Se6
_cod_depositor_comments
;
The following automatic conversions were performed:

'_exptl_crystal_density_meas' value 'not measured' was changed to '?'
- the value is perceived as not measured.

Automatic conversion script
Id: cif_fix_values 3008 2015-01-20 13:52:24Z robertas 
;
_cod_original_cell_volume 489.11(13)
_cod_database_code 4332078

loop_
_symmetry_equiv_pos_as_xyz
'x, y, z'
'-x, -y, z'
'-x, y, -z'
'x, -y, -z'
'x+1/2, y+1/2, z+1/2'
'-x+1/2, -y+1/2, z+1/2'
'-x+1/2, y+1/2, -z+1/2'
'x+1/2, -y+1/2, -z+1/2'
'-x, -y, -z'
'x, y, -z'
'x, -y, z'
'-x, y, z'
'-x+1/2, -y+1/2, -z+1/2'
'x+1/2, y+1/2, -z+1/2'
'x+1/2, -y+1/2, z+1/2'
'-x+1/2, y+1/2, z+1/2'

loop_
_atom_site_label
_atom_site_type_symbol
_atom_site_fract_x
_atom_site_fract_y
_atom_site_fract_z
_atom_site_U_iso_or_equiv
_atom_site_adp_type
_atom_site_occupancy
_atom_site_symmetry_multiplicity
_atom_site_calc_flag
_atom_site_refinement_flags
U1 U 0.5000 0.0000 0.321224(14) 0.00873(17) Uani 1 4 d S
K1 K 0.0000 0.0000 0.0000 0.0170(6) Uani 1 8 d S
Se1 Se 0.0000 0.0000 0.22643(4) 0.0077(2) Uani 1 4 d S
Se2 Se 0.0000 0.24313(13) 0.39568(3) 0.0147(2) Uani 1 2 d S

loop_
_atom_site_aniso_label
_atom_site_aniso_U_11
_atom_site_aniso_U_22
_atom_site_aniso_U_33
_atom_site_aniso_U_23
_atom_site_aniso_U_13
_atom_site_aniso_U_12
U1 0.0068(2) 0.0058(2) 0.0136(2) 0.000 0.000 0.000
K1 0.0124(13) 0.0216(15) 0.0170(14) 0.000 0.000 0.000
Se1 0.0075(4) 0.0050(4) 0.0106(5) 0.000 0.000 0.000
Se2 0.0067(3) 0.0248(4) 0.0127(4) -0.0039(3) 0.000 0.000

loop_
_atom_type_symbol
_atom_type_description
_atom_type_scat_dispersion_real
_atom_type_scat_dispersion_imag
_atom_type_scat_source
K K 0.2009 0.2494 'International Tables Vol C Tables 4.2.6.8 and 6.1.1.4'
Se Se -0.0929 2.2259 'International Tables Vol C Tables 4.2.6.8 and 6.1.1.4'
U U -9.6767 9.6646 'International Tables Vol C Tables 4.2.6.8 and 6.1.1.4'

loop_
_geom_angle_atom_site_label_1
_geom_angle_atom_site_label_2
_geom_angle_atom_site_label_3
_geom_angle
_geom_angle_site_symmetry_1
_geom_angle_site_symmetry_3
Se1 U1 Se1 89.27(3) 1_655 .
Se1 U1 Se2 151.698(16) 1_655 .
Se1 U1 Se2 84.568(18) . .
Se1 U1 Se2 84.568(18) 1_655 1_655
Se1 U1 Se2 151.699(16) . 1_655
Se2 U1 Se2 87.89(2) . 1_655
Se1 U1 Se2 84.568(18) 1_655 2_655
Se1 U1 Se2 151.699(16) . 2_655
Se2 U1 Se2 112.98(3) . 2_655
Se2 U1 Se2 55.05(3) 1_655 2_655
Se1 U1 Se2 151.699(16) 1_655 2
Se1 U1 Se2 84.569(18) . 2
Se2 U1 Se2 55.05(3) . 2
Se2 U1 Se2 112.97(3) 1_655 2
Se2 U1 Se2 87.89(2) 2_655 2
Se1 U1 Se1 75.640(10) 1_655 13_545
Se1 U1 Se1 75.640(10) . 13_545
Se2 U1 Se1 128.724(15) . 13_545
Se2 U1 Se1 128.724(14) 1_655 13_545
Se2 U1 Se1 76.07(2) 2_655 13_545
Se2 U1 Se1 76.071(19) 2 13_545
Se1 U1 Se1 75.640(11) 1_655 13
Se1 U1 Se1 75.640(10) . 13
Se2 U1 Se1 76.07(2) . 13
Se2 U1 Se1 76.071(19) 1_655 13
Se2 U1 Se1 128.724(15) 2_655 13
Se2 U1 Se1 128.724(14) 2 13
Se1 U1 Se1 139.21(4) 13_545 13
Se1 U1 U1 134.634(13) 1_655 1_455
Se1 U1 U1 45.369(14) . 1_455
Se2 U1 U1 46.052(11) . 1_455
Se2 U1 U1 133.945(11) 1_655 1_455
Se2 U1 U1 133.945(11) 2_655 1_455
Se2 U1 U1 46.053(11) 2 1_455
Se1 U1 U1 90.0 13_545 1_455
Se1 U1 U1 90.0 13 1_455
Se1 U1 U1 45.368(14) 1_655 1_655
Se1 U1 U1 134.633(13) . 1_655
Se2 U1 U1 133.946(11) . 1_655
Se2 U1 U1 46.053(11) 1_655 1_655
Se2 U1 U1 46.053(11) 2_655 1_655
Se2 U1 U1 133.945(11) 2 1_655
Se1 U1 U1 90.0 13_545 1_655
Se1 U1 U1 90.0 13 1_655
U1 U1 U1 180.0 1_455 1_655
Se2 K1 Se2 180.000(16) 13 5_444
Se2 K1 Se2 50.33(2) 13 14_545
Se2 K1 Se2 129.67(2) 5_444 14_545
Se2 K1 Se2 129.67(2) 13 6_454
Se2 K1 Se2 50.33(2) 5_444 6_454
Se2 K1 Se2 180.000(16) 14_545 6_454
Se2 K1 Se2 105.626(17) 13 5_544
Se2 K1 Se2 74.374(17) 5_444 5_544
Se2 K1 Se2 84.71(2) 14_545 5_544
Se2 K1 Se2 95.29(2) 6_454 5_544
Se2 K1 Se2 74.374(17) 13 13_455
Se2 K1 Se2 105.626(17) 5_444 13_455
Se2 K1 Se2 95.29(2) 14_545 13_455
Se2 K1 Se2 84.71(2) 6_454 13_455
Se2 K1 Se2 180.00(3) 5_544 13_455
Se2 K1 Se2 95.29(2) 13 14_445
Se2 K1 Se2 84.71(2) 5_444 14_445
Se2 K1 Se2 74.374(17) 14_545 14_445
Se2 K1 Se2 105.626(17) 6_454 14_445
Se2 K1 Se2 129.67(2) 5_544 14_445
Se2 K1 Se2 50.33(2) 13_455 14_445
Se2 K1 Se2 84.71(2) 13 6_554
Se2 K1 Se2 95.29(2) 5_444 6_554
Se2 K1 Se2 105.626(17) 14_545 6_554
Se2 K1 Se2 74.374(17) 6_454 6_554
Se2 K1 Se2 50.33(2) 5_544 6_554
Se2 K1 Se2 129.67(2) 13_455 6_554
Se2 K1 Se2 180.000(16) 14_445 6_554
Se2 K1 K1 52.813(9) 13 1_655
Se2 K1 K1 127.187(9) 5_444 1_655
Se2 K1 K1 52.813(9) 14_545 1_655
Se2 K1 K1 127.187(9) 6_454 1_655
Se2 K1 K1 52.813(8) 5_544 1_655
Se2 K1 K1 127.187(8) 13_455 1_655
Se2 K1 K1 127.187(8) 14_445 1_655
Se2 K1 K1 52.813(8) 6_554 1_655
Se2 K1 K1 127.187(9) 13 1_455
Se2 K1 K1 52.813(9) 5_444 1_455
Se2 K1 K1 127.187(9) 14_545 1_455
Se2 K1 K1 52.813(9) 6_454 1_455
Se2 K1 K1 127.187(8) 5_544 1_455
Se2 K1 K1 52.813(8) 13_455 1_455
Se2 K1 K1 52.813(8) 14_445 1_455
Se2 K1 K1 127.187(8) 6_554 1_455
K1 K1 K1 180.0 1_655 1_455
U1 Se1 U1 89.26(3) . 1_455
U1 Se1 U1 104.360(11) . 13_545
U1 Se1 U1 104.360(10) 1_455 13_545
U1 Se1 U1 104.360(10) . 13
U1 Se1 U1 104.360(10) 1_455 13
U1 Se1 U1 139.21(4) 13_545 13
Se2 Se2 U1 62.477(14) 2 1_455
Se2 Se2 U1 62.477(14) 2 .
U1 Se2 U1 87.89(2) 1_455 .
Se2 Se2 K1 115.162(12) 2 5
U1 Se2 K1 171.08(2) 1_455 5
U1 Se2 K1 98.569(11) . 5
Se2 Se2 K1 115.162(12) 2 5_455
U1 Se2 K1 98.568(12) 1_455 5_455
U1 Se2 K1 171.08(2) . 5_455
K1 Se2 K1 74.372(17) 5 5_455

loop_
_geom_bond_atom_site_label_1
_geom_bond_atom_site_label_2
_geom_bond_distance
_geom_bond_site_symmetry_2
U1 Se1 2.8884(7) 1_655
U1 Se1 2.8885(7) .
U1 Se2 2.9241(6) .
U1 Se2 2.9242(6) 1_655
U1 Se2 2.9242(6) 2_655
U1 Se2 2.9242(6) 2
U1 Se1 2.9648(5) 13_545
U1 Se1 2.9648(5) 13
U1 U1 4.0586(6) 1_455
U1 U1 4.0586(6) 1_655
K1 Se2 3.3574(6) 13
K1 Se2 3.3574(6) 5_444
K1 Se2 3.3574(6) 14_545
K1 Se2 3.3574(6) 6_454
K1 Se2 3.3574(6) 5_544
K1 Se2 3.3574(6) 13_455
K1 Se2 3.3574(6) 14_445
K1 Se2 3.3574(6) 6_554
K1 K1 4.0586(6) 1_655
K1 K1 4.0586(6) 1_455
Se1 U1 2.8885(7) 1_455
Se1 U1 2.9648(5) 13_545
Se1 U1 2.9648(5) 13
Se2 Se2 2.7026(15) 2
Se2 U1 2.9241(6) 1_455
Se2 K1 3.3575(6) 5
Se2 K1 3.3575(6) 5_455
